data_7132415
loop_
_publ_author_name
'Zhang, Ruonan'
'Tudi, Abudukadi'
'Yang, Xia'
'Wang, Xuping'
'Yang, Zhihua'
'Han, Shujuan'
'Pan, Shilie'

_publ_section_title
;
 PbTeB<sub>4</sub>O<sub>9</sub>: a lead tellurium borate with
 unprecedented fundamental building block [B<sub>4</sub>O<sub>10</sub>]
 and large birefringence.
;
_journal_issue 3
_journal_name_full 'Chemical communications (Cambridge, England)'
_journal_page_first 340
_journal_page_last 343
_journal_paper_doi 10.1039/d3cc05382b
_journal_volume 60
_journal_year 2024
_chemical_formula_moiety 'B4 O9 Pb Te'
_chemical_formula_sum 'B4 O9 Pb Te'
_chemical_formula_weight 522.03
_space_group_crystal_system triclinic
_space_group_IT_number 2
_space_group_name_Hall '-P 1'
_space_group_name_H-M_alt 'P -1'
_audit_creation_date 2023-07-25
_audit_creation_method
;
Olex2 1.2
(compiled 2018.05.29 svn.r3508 for OlexSys, GUI svn.r5506)
;
_audit_update_record
;
2023-10-22 deposited with the CCDC.	2023-11-28 downloaded from the CCDC.
;
_cell_angle_alpha 70.105(2)
_cell_angle_beta 78.877(2)
_cell_angle_gamma 61.726(2)
_cell_formula_units_Z 2
_cell_length_a 6.5740(3)
_cell_length_b 6.7445(3)
_cell_length_c 9.8903(5)
_cell_measurement_reflns_used 4804
_cell_measurement_temperature 273.15
_cell_measurement_theta_max 27.500
_cell_measurement_theta_min 3.711
_cell_volume 362.88(3)
_computing_cell_refinement 'SAINT V8.40A (?, 2016)'
_computing_data_reduction 'SAINT V8.40A (?, 2016)'
_computing_molecular_graphics 'Olex2 (Dolomanov et al., 2009)'
_computing_publication_material 'Olex2 (Dolomanov et al., 2009)'
_computing_structure_refinement 'ShelXL (Sheldrick, 2015)'
_computing_structure_solution 'SHELXT 2014/5 (Sheldrick, 2014)'
_diffrn_ambient_temperature 273.15
_diffrn_measured_fraction_theta_full 0.985
_diffrn_measured_fraction_theta_max 0.985
_diffrn_measurement_device_type 'Bruker APEX-II CCD'
_diffrn_measurement_method '\f and \w scans'
_diffrn_radiation_type MoK\a
_diffrn_radiation_wavelength 0.71073
_diffrn_reflns_av_R_equivalents 0.0570
_diffrn_reflns_av_unetI/netI 0.0339
_diffrn_reflns_Laue_measured_fraction_full 0.985
_diffrn_reflns_Laue_measured_fraction_max 0.985
_diffrn_reflns_limit_h_max 8
_diffrn_reflns_limit_h_min -8
_diffrn_reflns_limit_k_max 8
_diffrn_reflns_limit_k_min -8
_diffrn_reflns_limit_l_max 12
_diffrn_reflns_limit_l_min -12
_diffrn_reflns_number 10162
_diffrn_reflns_point_group_measured_fraction_full 0.985
_diffrn_reflns_point_group_measured_fraction_max 0.985
_diffrn_reflns_theta_full 25.242
_diffrn_reflns_theta_max 27.507
_diffrn_reflns_theta_min 2.191
_diffrn_standards_number 0
_exptl_absorpt_coefficient_mu 27.215
_exptl_absorpt_correction_T_max 0.2632
_exptl_absorpt_correction_T_min 0.1494
_exptl_absorpt_correction_type multi-scan
_exptl_absorpt_process_details
'SADABS-2016/2 (Bruker,2016/2) was used for absorption correction. wR2(int) was 0.1424 before and 0.0606 after correction. The Ratio of minimum to maximum transmission is 0.5676. The \l/2 correction factor is Not present.'
_exptl_crystal_colour 'clear light colourless'
_exptl_crystal_colour_lustre clear
_exptl_crystal_colour_modifier light
_exptl_crystal_colour_primary colourless
_exptl_crystal_density_diffrn 4.778
_exptl_crystal_description block
_exptl_crystal_F_000 452
_exptl_crystal_size_max 0.169
_exptl_crystal_size_mid 0.11
_exptl_crystal_size_min 0.052
_refine_diff_density_max 1.292
_refine_diff_density_min -1.220
_refine_diff_density_rms 0.225
_refine_ls_extinction_coef 0.0048(5)
_refine_ls_extinction_expression Fc^*^=kFc[1+0.001xFc^2^\l^3^/sin(2\q)]^-1/4^
_refine_ls_extinction_method 'SHELXL-2018/3 (Sheldrick 2018)'
_refine_ls_goodness_of_fit_ref 1.112
_refine_ls_hydrogen_treatment undef
_refine_ls_matrix_type full
_refine_ls_number_parameters 137
_refine_ls_number_reflns 1639
_refine_ls_number_restraints 0
_refine_ls_restrained_S_all 1.112
_refine_ls_R_factor_all 0.0225
_refine_ls_R_factor_gt 0.0214
_refine_ls_shift/su_max 0.001
_refine_ls_shift/su_mean 0.000
_refine_ls_structure_factor_coef Fsqd
_refine_ls_weighting_details 'w=1/[\s^2^(Fo^2^)+(0.0117P)^2^+1.1222P] where P=(Fo^2^+2Fc^2^)/3'
_refine_ls_weighting_scheme calc
_refine_ls_wR_factor_gt 0.0473
_refine_ls_wR_factor_ref 0.0481
_reflns_Friedel_coverage 0.000
_reflns_number_gt 1577
_reflns_number_total 1639
_reflns_threshold_expression 'I > 2\s(I)'
_cod_data_source_file d3cc05382b2.cif
_cod_data_source_block 1212_a
_cod_depositor_comments 'Adding full bibliography for 7132415.cif.'
_cod_original_cell_volume 362.89(3)
_cod_database_code 7132415
_shelx_shelxl_version_number 2018/3
_shelx_space_group_comment
;
The symmetry employed for this shelxl refinement is uniquely defined
by the following loop, which should always be used as a source of
symmetry information in preference to the above space-group names.
They are only intended as comments.
;
_shelx_estimated_absorpt_t_max 0.332
_shelx_estimated_absorpt_t_min 0.091
_olex2_refinement_description
;
;
_olex2_submission_special_instructions 'No special instructions were received'

loop_
_space_group_symop_operation_xyz
'x, y, z'
'-x, -y, -z'

loop_
_atom_site_label
_atom_site_type_symbol
_atom_site_fract_x
_atom_site_fract_y
_atom_site_fract_z
_atom_site_U_iso_or_equiv
_atom_site_adp_type
_atom_site_occupancy
_atom_site_site_symmetry_order
_atom_site_calc_flag
_atom_site_refinement_flags_posn
_atom_site_refinement_flags_adp
_atom_site_refinement_flags_occupancy
_atom_site_disorder_assembly
_atom_site_disorder_group
Pb1 Pb 0.65419(3) 0.57440(4) 0.13678(2) 0.01447(10) Uani 1 1 d . . . . .
Te1 Te 0.36065(6) 0.33696(6) 0.47857(4) 0.01378(11) Uani 1 1 d . . . . .
B1 B 0.1441(11) 0.6659(11) 0.2113(7) 0.0135(12) Uani 1 1 d . . . . .
B2 B 0.3426(10) 0.2340(11) 0.2138(7) 0.0125(12) Uani 1 1 d . . . . .
B3 B 0.7634(11) -0.0041(12) 0.1533(7) 0.0131(12) Uani 1 1 d . . . . .
B4 B 0.0815(11) 0.0688(11) 0.1792(7) 0.0116(12) Uani 1 1 d . . . . .
O1 O 0.2315(6) 0.8477(7) 0.1740(5) 0.0144(8) Uani 1 1 d . . . . .
O2 O 0.1099(7) 0.5927(7) 0.3693(5) 0.0152(8) Uani 1 1 d . . . . .
O3 O 0.3176(6) 0.4769(7) 0.1538(5) 0.0120(8) Uani 1 1 d . . . . .
O4 O 0.3903(7) 0.1392(7) 0.3677(5) 0.0170(9) Uani 1 1 d . . . . .
O5 O 0.1296(6) 0.2376(7) 0.1859(5) 0.0140(8) Uani 1 1 d . . . . .
O6 O -0.1545(6) 0.1416(7) 0.1708(5) 0.0149(8) Uani 1 1 d . . . . .
O7 O 0.5348(6) 0.0769(7) 0.1375(5) 0.0150(8) Uani 1 1 d . . . . .
O8 O 0.9145(6) -0.2257(7) 0.1510(5) 0.0145(8) Uani 1 1 d . . . . .
O9 O 0.6014(7) 0.4148(8) 0.3842(5) 0.0174(9) Uani 1 1 d . . . . .

loop_
_atom_site_aniso_label
_atom_site_aniso_U_11
_atom_site_aniso_U_22
_atom_site_aniso_U_33
_atom_site_aniso_U_23
_atom_site_aniso_U_13
_atom_site_aniso_U_12
Pb1 0.01266(13) 0.01451(13) 0.01812(14) -0.00518(9) -0.00095(8) -0.00704(9)
Te1 0.01410(18) 0.01383(19) 0.0145(2) -0.00442(15) -0.00104(14) -0.00662(15)
B1 0.013(3) 0.013(3) 0.019(3) -0.004(3) -0.002(2) -0.009(3)
B2 0.011(3) 0.011(3) 0.018(3) -0.004(3) -0.003(2) -0.005(2)
B3 0.015(3) 0.017(3) 0.011(3) -0.005(3) -0.001(2) -0.008(3)
B4 0.017(3) 0.011(3) 0.010(3) -0.001(2) -0.002(2) -0.010(2)
O1 0.0089(18) 0.0109(19) 0.024(2) -0.0046(18) -0.0009(15) -0.0047(15)
O2 0.0126(19) 0.0113(19) 0.017(2) -0.0042(17) 0.0013(15) -0.0025(16)
O3 0.0086(17) 0.0074(18) 0.022(2) -0.0069(17) -0.0022(15) -0.0032(15)
O4 0.023(2) 0.014(2) 0.017(2) -0.0045(18) -0.0051(17) -0.0089(17)
O5 0.0073(17) 0.0116(19) 0.025(2) -0.0054(18) -0.0011(15) -0.0056(15)
O6 0.0081(18) 0.0111(19) 0.029(2) -0.0080(18) -0.0028(16) -0.0043(15)
O7 0.0094(18) 0.016(2) 0.025(2) -0.0117(18) 0.0009(16) -0.0062(16)
O8 0.0065(17) 0.0124(19) 0.025(2) -0.0074(18) -0.0029(15) -0.0023(15)
O9 0.018(2) 0.022(2) 0.017(2) -0.0062(18) -0.0016(16) -0.0119(18)

loop_
_atom_type_symbol
_atom_type_description
_atom_type_scat_dispersion_real
_atom_type_scat_dispersion_imag
_atom_type_scat_source
B B 0.0013 0.0007 'International Tables Vol C Tables 4.2.6.8 and 6.1.1.4'
O O 0.0106 0.0060 'International Tables Vol C Tables 4.2.6.8 and 6.1.1.4'
Pb Pb -3.3944 10.1111 'International Tables Vol C Tables 4.2.6.8 and 6.1.1.4'
Te Te -0.5308 1.6751 'International Tables Vol C Tables 4.2.6.8 and 6.1.1.4'

loop_
_geom_angle_atom_site_label_1
_geom_angle_atom_site_label_2
_geom_angle_atom_site_label_3
_geom_angle
_geom_angle_site_symmetry_1
_geom_angle_site_symmetry_3
_geom_angle_publ_flag
O1 Pb1 O3 55.17(12) . . ?
O1 Pb1 O3 104.45(12) . 2_665 ?
O1 Pb1 O5 162.91(13) . 1_655 ?
O1 Pb1 O7 62.38(11) . 1_565 ?
O1 Pb1 O7 69.90(12) . 2_665 ?
O1 Pb1 O8 108.81(12) . 1_565 ?
O3 Pb1 O3 78.64(13) . 2_665 ?
O3 Pb1 O5 125.62(11) . 1_655 ?
O3 Pb1 O7 114.34(11) 2_665 1_565 ?
O3 Pb1 O7 117.36(11) . 1_565 ?
O3 Pb1 O7 85.98(12) . 2_665 ?
O3 Pb1 O8 163.46(12) . 1_565 ?
O5 Pb1 O3 91.96(11) 1_655 2_665 ?
O5 Pb1 O7 115.26(10) 1_655 1_565 ?
O5 Pb1 O7 126.21(12) 1_655 2_665 ?
O6 Pb1 O1 129.69(12) 1_655 . ?
O6 Pb1 O3 76.23(12) 1_655 . ?
O6 Pb1 O3 74.81(13) 1_655 2_665 ?
O6 Pb1 O5 49.87(11) 1_655 1_655 ?
O6 Pb1 O7 123.04(12) 1_655 2_665 ?
O6 Pb1 O7 164.20(11) 1_655 1_565 ?
O6 Pb1 O8 118.00(12) 1_655 1_565 ?
O7 Pb1 O3 48.56(11) 2_665 2_665 ?
O7 Pb1 O7 68.44(13) 2_665 1_565 ?
O8 Pb1 O3 112.11(12) 1_565 2_665 ?
O8 Pb1 O5 68.15(11) 1_565 1_655 ?
O8 Pb1 O7 47.37(11) 1_565 1_565 ?
O8 Pb1 O7 92.08(12) 1_565 2_665 ?
O9 Pb1 O1 79.78(14) . . ?
O9 Pb1 O3 75.88(13) . . ?
O9 Pb1 O3 145.15(12) . 2_665 ?
O9 Pb1 O5 84.03(13) . 1_655 ?
O9 Pb1 O6 76.31(15) . 1_655 ?
O9 Pb1 O7 149.67(13) . 2_665 ?
O9 Pb1 O7 98.44(13) . 1_565 ?
O9 Pb1 O8 98.47(13) . 1_565 ?
O2 Te1 O4 153.64(15) . 2_656 ?
O2 Te1 O4 91.28(17) . . ?
O2 Te1 O9 94.61(15) . 2_666 ?
O4 Te1 O4 70.32(17) . 2_656 ?
O4 Te1 O9 169.66(16) . 2_666 ?
O9 Te1 O2 99.46(18) . . ?
O9 Te1 O4 97.34(18) . . ?
O9 Te1 O4 101.45(16) . 2_656 ?
O9 Te1 O4 106.63(12) 2_666 2_656 ?
O9 Te1 O9 73.33(18) . 2_666 ?
O2 B1 O1 107.7(5) . . ?
O3 B1 O1 106.1(5) . . ?
O3 B1 O2 113.6(5) . . ?
O3 B1 O8 113.5(5) . 1_465 ?
O8 B1 O1 109.2(5) 1_465 . ?
O8 B1 O2 106.5(5) 1_465 . ?
O3 B2 O7 110.3(5) . . ?
O4 B2 O3 112.0(5) . . ?
O4 B2 O7 108.1(5) . . ?
O5 B2 O3 107.3(4) . . ?
O5 B2 O4 111.9(5) . . ?
O5 B2 O7 107.1(4) . . ?
O7 B3 O6 120.1(5) . 1_655 ?
O8 B3 O6 119.3(5) . 1_655 ?
O8 B3 O7 120.6(5) . . ?
O1 B4 O6 118.3(5) 1_545 . ?
O5 B4 O1 128.2(5) . 1_545 ?
O5 B4 O6 113.4(5) . . ?
B1 O1 Pb1 96.4(3) . . ?
B4 O1 Pb1 144.4(3) 1_565 . ?
B4 O1 B1 119.0(4) 1_565 . ?
B1 O2 Te1 118.2(3) . . ?
B1 O3 Pb1 97.2(3) . . ?
B1 O3 B2 121.6(5) . . ?
B2 O3 Pb1 122.1(3) . . ?
B2 O4 Te1 121.5(3) . . ?
B2 O5 Pb1 137.4(3) . 1_455 ?
B4 O5 Pb1 90.2(3) . 1_455 ?
B4 O5 B2 132.4(5) . . ?
B3 O6 Pb1 130.8(3) 1_455 1_455 ?
B3 O6 B4 121.8(5) 1_455 . ?
B4 O6 Pb1 105.9(3) . 1_455 ?
B3 O7 B2 126.1(5) . . ?
B1 O8 Pb1 129.8(3) 1_645 1_545 ?
B3 O8 Pb1 105.3(3) . 1_545 ?
B3 O8 B1 119.3(5) . 1_645 ?
Te1 O9 Pb1 127.81(19) . . ?

loop_
_geom_bond_atom_site_label_1
_geom_bond_atom_site_label_2
_geom_bond_distance
_geom_bond_site_symmetry_2
_geom_bond_publ_flag
Pb1 O1 2.544(4) . ?
Pb1 O3 2.971(4) 2_665 ?
Pb1 O3 2.553(4) . ?
Pb1 O5 2.876(4) 1_655 ?
Pb1 O6 2.497(4) 1_655 ?
Pb1 O7 3.098(4) 1_565 ?
Pb1 O7 2.937(4) 2_665 ?
Pb1 O8 2.678(4) 1_565 ?
Pb1 O9 2.346(4) . ?
Te1 O2 1.894(4) . ?
Te1 O4 1.919(4) . ?
Te1 O4 2.822(4) 2_656 ?
Te1 O9 2.604(4) 2_666 ?
Te1 O9 1.880(4) . ?
B1 O1 1.499(7) . ?
B1 O2 1.476(8) . ?
B1 O3 1.454(8) . ?
B1 O8 1.474(7) 1_465 ?
B2 O3 1.478(7) . ?
B2 O4 1.468(8) . ?
B2 O5 1.466(7) . ?
B2 O7 1.482(8) . ?
B3 O6 1.393(7) 1_655 ?
B3 O7 1.355(7) . ?
B3 O8 1.352(8) . ?
B4 O1 1.356(7) 1_545 ?
B4 O5 1.341(7) . ?
B4 O6 1.399(7) . ?

loop_
_geom_torsion_atom_site_label_1
_geom_torsion_atom_site_label_2
_geom_torsion_atom_site_label_3
_geom_torsion_atom_site_label_4
_geom_torsion
_geom_torsion_site_symmetry_1
_geom_torsion_site_symmetry_2
_geom_torsion_site_symmetry_3
_geom_torsion_site_symmetry_4
_geom_torsion_publ_flag
O1 B1 O2 Te1 -90.1(5) . . . . ?
O1 B1 O3 Pb1 20.9(4) . . . . ?
O1 B1 O3 B2 155.9(4) . . . . ?
O1 B4 O5 Pb1 170.3(6) 1_545 . . 1_455 ?
O1 B4 O5 B2 -12.0(11) 1_545 . . . ?
O1 B4 O6 Pb1 -169.3(4) 1_545 . . 1_455 ?
O1 B4 O6 B3 -1.9(9) 1_545 . . 1_455 ?
O2 Te1 O9 Pb1 -38.9(3) . . . . ?
O2 B1 O1 Pb1 101.0(4) . . . . ?
O2 B1 O1 B4 -75.5(6) . . . 1_565 ?
O2 B1 O3 Pb1 -97.2(4) . . . . ?
O2 B1 O3 B2 37.8(7) . . . . ?
O3 B1 O1 Pb1 -20.9(4) . . . . ?
O3 B1 O1 B4 162.6(5) . . . 1_565 ?
O3 B1 O2 Te1 27.1(6) . . . . ?
O3 B2 O4 Te1 11.2(6) . . . . ?
O3 B2 O5 Pb1 -24.8(7) . . . 1_455 ?
O3 B2 O5 B4 158.6(6) . . . . ?
O3 B2 O7 B3 74.6(7) . . . . ?
O4 Te1 O2 B1 -54.5(4) . . . . ?
O4 Te1 O2 B1 -99.0(5) 2_656 . . . ?
O4 Te1 O9 Pb1 53.7(3) . . . . ?
O4 Te1 O9 Pb1 125.0(2) 2_656 . . . ?
O4 B2 O3 Pb1 65.7(6) . . . . ?
O4 B2 O3 B1 -58.4(6) . . . . ?
O4 B2 O5 Pb1 98.5(5) . . . 1_455 ?
O4 B2 O5 B4 -78.1(8) . . . . ?
O4 B2 O7 B3 -48.3(7) . . . . ?
O5 B2 O3 Pb1 -171.1(3) . . . . ?
O5 B2 O3 B1 64.8(6) . . . . ?
O5 B2 O4 Te1 -109.3(4) . . . . ?
O5 B2 O7 B3 -169.0(5) . . . . ?
O5 B4 O6 Pb1 8.2(6) . . . 1_455 ?
O5 B4 O6 B3 175.6(5) . . . 1_455 ?
O6 B3 O7 B2 -38.2(9) 1_655 . . . ?
O6 B3 O8 Pb1 175.5(4) 1_655 . . 1_545 ?
O6 B3 O8 B1 19.2(9) 1_655 . . 1_645 ?
O6 B4 O5 Pb1 -6.8(5) . . . 1_455 ?
O6 B4 O5 B2 170.9(5) . . . . ?
O7 B2 O3 Pb1 -54.7(6) . . . . ?
O7 B2 O3 B1 -178.8(4) . . . . ?
O7 B2 O4 Te1 133.0(4) . . . . ?
O7 B2 O5 Pb1 -143.2(4) . . . 1_455 ?
O7 B2 O5 B4 40.1(8) . . . . ?
O7 B3 O8 Pb1 -5.0(7) . . . 1_545 ?
O7 B3 O8 B1 -161.3(5) . . . 1_645 ?
O8 B1 O1 Pb1 -143.7(4) 1_465 . . . ?
O8 B1 O1 B4 39.8(7) 1_465 . . 1_565 ?
O8 B1 O2 Te1 152.9(3) 1_465 . . . ?
O8 B1 O3 Pb1 140.9(4) 1_465 . . . ?
O8 B1 O3 B2 -84.2(6) 1_465 . . . ?
O8 B3 O7 B2 142.3(6) . . . . ?
O9 Te1 O2 B1 43.2(4) . . . . ?
O9 Te1 O2 B1 117.0(4) 2_666 . . . ?
O9 Te1 O9 Pb1 -130.9(3) 2_666 . . . ?
